data_4130339
loop_
_publ_author_name
'Zhou, Wen'
'Zheng, Shuai'
'Schultz, Jason W.'
'Rath, Nigam P.'
'Mirica, Liviu M.'

_publ_section_title
;
 Aromatic Cyanoalkylation through Double C-H Activation Mediated by
 Ni(III).
;
_journal_issue 18
_journal_name_full 'Journal of the American Chemical Society'
_journal_page_first 5777
_journal_page_last 5780
_journal_paper_doi 10.1021/jacs.6b02405
_journal_volume 138
_journal_year 2016
_chemical_formula_moiety 'C23 H33 Br2 N3 Ni, 2(C4 H8 O)'
_chemical_formula_sum 'C31 H49 Br2 N3 Ni O2'
_chemical_formula_weight 714.26
_space_group_crystal_system monoclinic
_space_group_IT_number 14
_space_group_name_Hall '-P 2ybc'
_space_group_name_H-M_alt 'P 1 21/c 1'
_atom_sites_solution_hydrogens geom
_atom_sites_solution_primary direct
_atom_sites_solution_secondary difmap
_audit_creation_method SHELXL-2013
_cell_angle_alpha 90
_cell_angle_beta 101.342(5)
_cell_angle_gamma 90
_cell_formula_units_Z 4
_cell_length_a 13.2127(10)
_cell_length_b 14.1765(11)
_cell_length_c 16.9635(12)
_cell_measurement_reflns_used 9229
_cell_measurement_temperature 100(2)
_cell_measurement_theta_max 26.42
_cell_measurement_theta_min 2.45
_cell_volume 3115.4(4)
_computing_cell_refinement 'Bruker SAINT'
_computing_data_collection 'Bruker APEX2'
_computing_data_reduction 'Bruker SAINT'
_computing_molecular_graphics 'Bruker SHELXTL'
_computing_publication_material 'Bruker SHELXTL'
_computing_structure_refinement 'SHELXL-2013 (Sheldrick, 2013)'
_computing_structure_solution 'SHELXT-2013 (Sheldrick, 2008)'
_diffrn_ambient_temperature 100(2)
_diffrn_measured_fraction_theta_full 1.000
_diffrn_measured_fraction_theta_max 0.994
_diffrn_measurement_device_type 'Bruker APEX-II CCD'
_diffrn_measurement_method '\f and \w scans'
_diffrn_radiation_type MoK\a
_diffrn_radiation_wavelength 0.71073
_diffrn_reflns_av_R_equivalents 0.0503
_diffrn_reflns_av_unetI/netI 0.0348
_diffrn_reflns_Laue_measured_fraction_full 1.000
_diffrn_reflns_Laue_measured_fraction_max 0.994
_diffrn_reflns_limit_h_max 16
_diffrn_reflns_limit_h_min -16
_diffrn_reflns_limit_k_max 17
_diffrn_reflns_limit_k_min -14
_diffrn_reflns_limit_l_max 21
_diffrn_reflns_limit_l_min -21
_diffrn_reflns_number 51071
_diffrn_reflns_point_group_measured_fraction_full 1.000
_diffrn_reflns_point_group_measured_fraction_max 0.994
_diffrn_reflns_theta_full 25.242
_diffrn_reflns_theta_max 26.509
_diffrn_reflns_theta_min 1.888
_exptl_absorpt_coefficient_mu 3.220
_exptl_absorpt_correction_T_max 0.5624
_exptl_absorpt_correction_T_min 0.3957
_exptl_absorpt_correction_type multi-scan
_exptl_absorpt_process_details 'sadabs v2012/1'
_exptl_crystal_colour green
_exptl_crystal_density_diffrn 1.523
_exptl_crystal_density_method 'not measured'
_exptl_crystal_description plate
_exptl_crystal_F_000 1480
_exptl_crystal_size_max 0.365
_exptl_crystal_size_mid 0.239
_exptl_crystal_size_min 0.067
_refine_diff_density_max 0.809
_refine_diff_density_min -0.675
_refine_diff_density_rms 0.086
_refine_ls_extinction_method none
_refine_ls_goodness_of_fit_ref 1.082
_refine_ls_hydrogen_treatment constr
_refine_ls_matrix_type full
_refine_ls_number_parameters 352
_refine_ls_number_reflns 6436
_refine_ls_number_restraints 60
_refine_ls_restrained_S_all 1.092
_refine_ls_R_factor_all 0.0524
_refine_ls_R_factor_gt 0.0344
_refine_ls_shift/su_max 0.001
_refine_ls_shift/su_mean 0.000
_refine_ls_structure_factor_coef Fsqd
_refine_ls_weighting_details 'w=1/[\s^2^(Fo^2^)+(0.0233P)^2^+5.6569P] where P=(Fo^2^+2Fc^2^)/3'
_refine_ls_weighting_scheme calc
_refine_ls_wR_factor_gt 0.0671
_refine_ls_wR_factor_ref 0.0745
_reflns_Friedel_coverage 0.000
_reflns_number_gt 5176
_reflns_number_total 6436
_reflns_threshold_expression 'I > 2\s(I)'
_cod_data_source_file ja6b02405_si_002.cif
_cod_data_source_block l17013
_cod_original_sg_symbol_H-M 'P 21/c'
_cod_database_code 4130339
_shelx_space_group_comment
; 
The symmetry employed for this shelxl refinement is uniquely defined 
by the following loop, which should always be used as a source of 
symmetry information in preference to the above space-group names. 
They are only intended as comments. 
;
_shelx_estimated_absorpt_t_min 0.386
_shelx_estimated_absorpt_t_max 0.813
_shelxl_version_number 2013-4

loop_
_space_group_symop_operation_xyz
'x, y, z'
'-x, y+1/2, -z+1/2'
'-x, -y, -z'
'x, -y-1/2, z-1/2'

loop_
_atom_site_label
_atom_site_type_symbol
_atom_site_fract_x
_atom_site_fract_y
_atom_site_fract_z
_atom_site_U_iso_or_equiv
_atom_site_adp_type
_atom_site_occupancy
_atom_site_site_symmetry_order
_atom_site_calc_flag
_atom_site_refinement_flags_posn
_atom_site_refinement_flags_adp
Br1 Br 0.47855(2) 0.75450(2) 0.13070(2) 0.01779(8) Uani 1 1 d . .
Br2 Br 0.68663(2) 0.79068(2) 0.31184(2) 0.01883(8) Uani 1 1 d . .
Ni1 Ni 0.61262(3) 0.66840(3) 0.22118(2) 0.01514(10) Uani 1 1 d . .
N1 N 0.60753(18) 0.56223(17) 0.14331(14) 0.0136(5) Uani 1 1 d . .
N2 N 0.56021(18) 0.56540(17) 0.29630(13) 0.0130(5) Uani 1 1 d . .
N3 N 0.79119(18) 0.67379(17) 0.12920(14) 0.0150(5) Uani 1 1 d . .
C1 C 0.7853(2) 0.5528(2) 0.26533(17) 0.0164(6) Uani 1 1 d . .
H1 H 0.7872 0.6175 0.2803 0.020 Uiso 1 1 calc R U
C2 C 0.8352(2) 0.5240(2) 0.20444(17) 0.0169(6) Uani 1 1 d . .
C3 C 0.8457(2) 0.4278(2) 0.19224(18) 0.0180(6) Uani 1 1 d . .
H3 H 0.8819 0.4065 0.1525 0.022 Uiso 1 1 calc R U
C4 C 0.8035(2) 0.3627(2) 0.23775(18) 0.0207(7) Uani 1 1 d . .
H4 H 0.8155 0.2972 0.2319 0.025 Uiso 1 1 calc R U
C5 C 0.7441(2) 0.3927(2) 0.29167(18) 0.0203(7) Uani 1 1 d . .
H5 H 0.7111 0.3479 0.3198 0.024 Uiso 1 1 calc R U
C6 C 0.7329(2) 0.4889(2) 0.30463(17) 0.0170(6) Uani 1 1 d . .
C7 C 0.6556(2) 0.5257(2) 0.35120(17) 0.0177(6) Uani 1 1 d . .
H7A H 0.6882 0.5758 0.3884 0.021 Uiso 1 1 calc R U
H7B H 0.6348 0.4740 0.3839 0.021 Uiso 1 1 calc R U
C8 C 0.5130(2) 0.4912(2) 0.23769(16) 0.0149(6) Uani 1 1 d . .
H8A H 0.4379 0.5034 0.2222 0.018 Uiso 1 1 calc R U
H8B H 0.5220 0.4291 0.2648 0.018 Uiso 1 1 calc R U
C9 C 0.5573(2) 0.4861(2) 0.16254(17) 0.0148(6) Uani 1 1 d . .
C10 C 0.5442(2) 0.4061(2) 0.11465(17) 0.0181(6) Uani 1 1 d . .
H10 H 0.5077 0.3531 0.1291 0.022 Uiso 1 1 calc R U
C11 C 0.5848(2) 0.4045(2) 0.04584(18) 0.0211(7) Uani 1 1 d . .
H11 H 0.5757 0.3510 0.0115 0.025 Uiso 1 1 calc R U
C12 C 0.6392(2) 0.4825(2) 0.02761(17) 0.0192(7) Uani 1 1 d . .
H12 H 0.6685 0.4824 -0.0193 0.023 Uiso 1 1 calc R U
C13 C 0.6509(2) 0.5600(2) 0.07727(17) 0.0160(6) Uani 1 1 d . .
C14 C 0.7100(2) 0.6459(2) 0.06058(17) 0.0187(7) Uani 1 1 d . .
H14A H 0.7420 0.6332 0.0136 0.022 Uiso 1 1 calc R U
H14B H 0.6612 0.6991 0.0465 0.022 Uiso 1 1 calc R U
C15 C 0.8679(2) 0.5969(2) 0.14946(19) 0.0195(7) Uani 1 1 d . .
H15A H 0.9350 0.6243 0.1759 0.023 Uiso 1 1 calc R U
H15B H 0.8778 0.5658 0.0993 0.023 Uiso 1 1 calc R U
C16 C 0.4796(2) 0.5944(2) 0.34716(17) 0.0161(6) Uani 1 1 d . .
C17 C 0.4257(3) 0.5081(2) 0.37427(18) 0.0215(7) Uani 1 1 d . .
H17A H 0.3820 0.4785 0.3274 0.032 Uiso 1 1 calc R U
H17B H 0.3829 0.5278 0.4125 0.032 Uiso 1 1 calc R U
H17C H 0.4777 0.4628 0.4003 0.032 Uiso 1 1 calc R U
C18 C 0.5318(3) 0.6478(2) 0.42256(17) 0.0199(7) Uani 1 1 d . .
H18A H 0.5736 0.6038 0.4601 0.030 Uiso 1 1 calc R U
H18B H 0.4790 0.6763 0.4483 0.030 Uiso 1 1 calc R U
H18C H 0.5762 0.6973 0.4076 0.030 Uiso 1 1 calc R U
C19 C 0.4000(2) 0.6589(2) 0.29742(18) 0.0212(7) Uani 1 1 d . .
H19A H 0.4333 0.7178 0.2861 0.032 Uiso 1 1 calc R U
H19B H 0.3455 0.6730 0.3274 0.032 Uiso 1 1 calc R U
H19C H 0.3698 0.6277 0.2467 0.032 Uiso 1 1 calc R U
C20 C 0.8391(2) 0.7671(2) 0.11528(18) 0.0184(6) Uani 1 1 d . .
C21 C 0.7558(2) 0.8428(2) 0.1030(2) 0.0232(7) Uani 1 1 d . .
H21A H 0.7085 0.8324 0.0515 0.035 Uiso 1 1 calc R U
H21B H 0.7880 0.9050 0.1028 0.035 Uiso 1 1 calc R U
H21C H 0.7173 0.8396 0.1468 0.035 Uiso 1 1 calc R U
C22 C 0.8913(3) 0.7659(2) 0.0422(2) 0.0263(7) Uani 1 1 d . .
H22A H 0.9446 0.7169 0.0494 0.039 Uiso 1 1 calc R U
H22B H 0.9229 0.8275 0.0368 0.039 Uiso 1 1 calc R U
H22C H 0.8396 0.7525 -0.0064 0.039 Uiso 1 1 calc R U
C23 C 0.9175(2) 0.7939(2) 0.19022(19) 0.0241(7) Uani 1 1 d . .
H23A H 0.8866 0.7860 0.2378 0.036 Uiso 1 1 calc R U
H23B H 0.9382 0.8598 0.1862 0.036 Uiso 1 1 calc R U
H23C H 0.9783 0.7531 0.1949 0.036 Uiso 1 1 calc R U
O1S O 0.1150(3) 0.7381(2) 0.43227(19) 0.0675(10) Uani 1 1 d . U
C1S C 0.0409(4) 0.6811(3) 0.3832(2) 0.0504(11) Uani 1 1 d . U
H1SA H 0.0526 0.6810 0.3274 0.060 Uiso 1 1 calc R U
H1SB H -0.0294 0.7057 0.3828 0.060 Uiso 1 1 calc R U
C2S C 0.0514(4) 0.5827(3) 0.4173(2) 0.0493(11) Uani 1 1 d . U
H2SA H 0.0648 0.5368 0.3765 0.059 Uiso 1 1 calc R U
H2SB H -0.0118 0.5636 0.4362 0.059 Uiso 1 1 calc R U
C3S C 0.1423(4) 0.5888(3) 0.4864(3) 0.0605(13) Uani 1 1 d . U
H3SA H 0.1196 0.5963 0.5383 0.073 Uiso 1 1 calc R U
H3SB H 0.1869 0.5324 0.4890 0.073 Uiso 1 1 calc R U
C4S C 0.1968(4) 0.6757(4) 0.4656(3) 0.0691(14) Uani 1 1 d . U
H4SA H 0.2406 0.7034 0.5141 0.083 Uiso 1 1 calc R U
H4SB H 0.2404 0.6611 0.4259 0.083 Uiso 1 1 calc R U
O2S O 0.13857(19) 0.62260(17) 0.19434(13) 0.0302(5) Uani 1 1 d . U
C5S C 0.1409(3) 0.5218(3) 0.1974(2) 0.0387(7) Uani 1 1 d . U
H5SA H 0.0818 0.4977 0.2194 0.046 Uiso 1 1 calc R U
H5SB H 0.2056 0.4998 0.2324 0.046 Uiso 1 1 calc R U
C6S C 0.1348(3) 0.4864(3) 0.1127(2) 0.0387(7) Uani 1 1 d . U
H6SA H 0.0765 0.4419 0.0974 0.046 Uiso 1 1 calc R U
H6SB H 0.1995 0.4540 0.1074 0.046 Uiso 1 1 calc R U
C7S C 0.1184(3) 0.5738(2) 0.0607(2) 0.0294(8) Uani 1 1 d . U
H7SA H 0.1558 0.5695 0.0157 0.035 Uiso 1 1 calc R U
H7SB H 0.0442 0.5846 0.0388 0.035 Uiso 1 1 calc R U
C8S C 0.1627(3) 0.6501(3) 0.1192(2) 0.0296(8) Uani 1 1 d . U
H8SA H 0.2384 0.6548 0.1235 0.036 Uiso 1 1 calc R U
H8SB H 0.1312 0.7119 0.1018 0.036 Uiso 1 1 calc R U

loop_
_atom_site_aniso_label
_atom_site_aniso_U_11
_atom_site_aniso_U_22
_atom_site_aniso_U_33
_atom_site_aniso_U_23
_atom_site_aniso_U_13
_atom_site_aniso_U_12
Br1 0.02576(17) 0.01380(15) 0.01351(13) -0.00003(11) 0.00316(11) 0.00195(13)
Br2 0.02335(17) 0.01515(15) 0.01783(14) -0.00461(12) 0.00370(12) -0.00536(13)
Ni1 0.0221(2) 0.01116(19) 0.01176(17) -0.00079(14) 0.00229(15) -0.00340(16)
N1 0.0129(13) 0.0140(13) 0.0132(11) -0.0019(10) 0.0005(10) -0.0005(10)
N2 0.0154(13) 0.0128(12) 0.0106(11) -0.0013(9) 0.0022(10) -0.0007(10)
N3 0.0112(12) 0.0139(13) 0.0196(12) 0.0012(10) 0.0021(10) 0.0017(10)
C1 0.0124(15) 0.0138(15) 0.0205(15) -0.0012(12) -0.0030(12) 0.0008(12)
C2 0.0111(15) 0.0168(16) 0.0208(15) 0.0022(12) -0.0016(12) 0.0018(12)
C3 0.0143(15) 0.0158(16) 0.0238(16) -0.0007(12) 0.0038(13) 0.0045(13)
C4 0.0185(16) 0.0153(16) 0.0263(16) 0.0019(13) -0.0002(13) 0.0031(13)
C5 0.0169(16) 0.0189(17) 0.0232(16) 0.0066(13) -0.0005(13) 0.0020(13)
C6 0.0151(15) 0.0188(16) 0.0147(14) 0.0015(12) -0.0031(12) 0.0034(13)
C7 0.0210(17) 0.0184(16) 0.0125(14) 0.0034(12) 0.0009(12) 0.0003(13)
C8 0.0172(16) 0.0100(14) 0.0170(14) -0.0007(11) 0.0017(12) -0.0010(12)
C9 0.0142(15) 0.0124(15) 0.0160(14) 0.0014(12) -0.0013(12) 0.0019(12)
C10 0.0205(17) 0.0129(15) 0.0193(15) -0.0018(12) 0.0004(13) 0.0015(13)
C11 0.0243(18) 0.0187(16) 0.0182(15) -0.0076(12) -0.0010(13) 0.0057(14)
C12 0.0187(16) 0.0249(18) 0.0142(14) -0.0023(13) 0.0035(12) 0.0047(14)
C13 0.0133(15) 0.0205(16) 0.0135(14) -0.0006(12) 0.0011(12) 0.0015(13)
C14 0.0175(16) 0.0245(17) 0.0152(14) 0.0008(12) 0.0056(12) -0.0002(14)
C15 0.0158(16) 0.0136(15) 0.0305(17) 0.0003(13) 0.0077(13) 0.0027(13)
C16 0.0200(16) 0.0155(15) 0.0144(14) 0.0009(12) 0.0078(12) 0.0006(13)
C17 0.0258(18) 0.0196(17) 0.0215(16) 0.0006(13) 0.0108(14) -0.0036(14)
C18 0.0274(18) 0.0177(16) 0.0155(14) 0.0002(12) 0.0068(13) -0.0007(14)
C19 0.0224(17) 0.0215(17) 0.0208(15) 0.0025(13) 0.0072(13) 0.0036(14)
C20 0.0186(16) 0.0129(15) 0.0241(16) 0.0044(12) 0.0054(13) 0.0017(13)
C21 0.0230(18) 0.0149(16) 0.0320(18) 0.0048(13) 0.0059(14) 0.0033(14)
C22 0.0291(19) 0.0215(18) 0.0317(18) 0.0062(14) 0.0147(15) 0.0018(15)
C23 0.0225(17) 0.0184(16) 0.0298(17) 0.0014(14) 0.0016(14) -0.0019(14)
O1S 0.100(3) 0.050(2) 0.0524(19) 0.0063(15) 0.0169(18) -0.0137(19)
C1S 0.062(3) 0.062(3) 0.028(2) 0.0071(19) 0.0115(19) 0.012(2)
C2S 0.065(3) 0.047(3) 0.035(2) -0.0072(18) 0.007(2) 0.010(2)
C3S 0.077(3) 0.057(3) 0.039(2) -0.010(2) -0.008(2) 0.027(2)
C4S 0.049(3) 0.105(4) 0.058(3) -0.023(3) 0.023(2) -0.001(3)
O2S 0.0356(14) 0.0280(13) 0.0277(12) -0.0008(10) 0.0077(11) -0.0006(11)
C5S 0.0517(18) 0.0292(14) 0.0340(14) 0.0042(11) 0.0061(13) 0.0095(13)
C6S 0.0517(18) 0.0292(14) 0.0340(14) 0.0042(11) 0.0061(13) 0.0095(13)
C7S 0.0281(19) 0.0325(19) 0.0278(17) 0.0020(14) 0.0056(14) 0.0088(16)
C8S 0.0244(18) 0.034(2) 0.0300(17) 0.0064(15) 0.0032(14) 0.0003(15)

loop_
_atom_type_symbol
_atom_type_description
_atom_type_scat_dispersion_real
_atom_type_scat_dispersion_imag
_atom_type_scat_source
C C 0.0033 0.0016 'International Tables Vol C Tables 4.2.6.8 and 6.1.1.4'
H H 0.0000 0.0000 'International Tables Vol C Tables 4.2.6.8 and 6.1.1.4'
N N 0.0061 0.0033 'International Tables Vol C Tables 4.2.6.8 and 6.1.1.4'
Ni Ni 0.3393 1.1124 'International Tables Vol C Tables 4.2.6.8 and 6.1.1.4'
Br Br -0.2901 2.4595 'International Tables Vol C Tables 4.2.6.8 and 6.1.1.4'
O O 0.0106 0.0060 'International Tables Vol C Tables 4.2.6.8 and 6.1.1.4'

loop_
_geom_angle_atom_site_label_1
_geom_angle_atom_site_label_2
_geom_angle_atom_site_label_3
_geom_angle
N1 Ni1 N2 84.65(9)
N1 Ni1 Br2 158.08(7)
N2 Ni1 Br2 104.51(6)
N1 Ni1 Br1 92.02(7)
N2 Ni1 Br1 115.93(7)
Br2 Ni1 Br1 101.347(18)
C9 N1 C13 119.5(3)
C9 N1 Ni1 113.60(18)
C13 N1 Ni1 126.9(2)
C8 N2 C7 109.5(2)
C8 N2 C16 108.2(2)
C7 N2 C16 109.6(2)
C8 N2 Ni1 103.02(16)
C7 N2 Ni1 106.90(17)
C16 N2 Ni1 119.19(17)
C14 N3 C15 110.2(2)
C14 N3 C20 112.0(2)
C15 N3 C20 113.1(2)
C6 C1 C2 121.2(3)
C6 C1 H1 119.4
C2 C1 H1 119.4
C3 C2 C1 118.3(3)
C3 C2 C15 122.0(3)
C1 C2 C15 119.5(3)
C4 C3 C2 120.5(3)
C4 C3 H3 119.8
C2 C3 H3 119.8
C5 C4 C3 120.3(3)
C5 C4 H4 119.9
C3 C4 H4 119.9
C4 C5 C6 119.8(3)
C4 C5 H5 120.1
C6 C5 H5 120.1
C1 C6 C5 119.0(3)
C1 C6 C7 118.7(3)
C5 C6 C7 121.9(3)
C6 C7 N2 112.0(2)
C6 C7 H7A 109.2
N2 C7 H7A 109.2
C6 C7 H7B 109.2
N2 C7 H7B 109.2
H7A C7 H7B 107.9
N2 C8 C9 114.6(2)
N2 C8 H8A 108.6
C9 C8 H8A 108.6
N2 C8 H8B 108.6
C9 C8 H8B 108.6
H8A C8 H8B 107.6
N1 C9 C10 121.8(3)
N1 C9 C8 117.4(2)
C10 C9 C8 120.8(3)
C11 C10 C9 119.1(3)
C11 C10 H10 120.5
C9 C10 H10 120.5
C10 C11 C12 118.8(3)
C10 C11 H11 120.6
C12 C11 H11 120.6
C13 C12 C11 120.1(3)
C13 C12 H12 120.0
C11 C12 H12 120.0
N1 C13 C12 120.7(3)
N1 C13 C14 117.1(3)
C12 C13 C14 122.1(3)
N3 C14 C13 113.1(2)
N3 C14 H14A 108.9
C13 C14 H14A 108.9
N3 C14 H14B 108.9
C13 C14 H14B 108.9
H14A C14 H14B 107.8
N3 C15 C2 112.3(2)
N3 C15 H15A 109.1
C2 C15 H15A 109.1
N3 C15 H15B 109.1
C2 C15 H15B 109.1
H15A C15 H15B 107.9
C19 C16 C18 108.4(2)
C19 C16 C17 109.7(3)
C18 C16 C17 107.7(2)
C19 C16 N2 109.1(2)
C18 C16 N2 110.5(2)
C17 C16 N2 111.4(2)
C16 C17 H17A 109.5
C16 C17 H17B 109.5
H17A C17 H17B 109.5
C16 C17 H17C 109.5
H17A C17 H17C 109.5
H17B C17 H17C 109.5
C16 C18 H18A 109.5
C16 C18 H18B 109.5
H18A C18 H18B 109.5
C16 C18 H18C 109.5
H18A C18 H18C 109.5
H18B C18 H18C 109.5
C16 C19 H19A 109.5
C16 C19 H19B 109.5
H19A C19 H19B 109.5
C16 C19 H19C 109.5
H19A C19 H19C 109.5
H19B C19 H19C 109.5
N3 C20 C21 109.0(2)
N3 C20 C23 109.1(2)
C21 C20 C23 107.1(3)
N3 C20 C22 112.8(2)
C21 C20 C22 109.0(3)
C23 C20 C22 109.8(3)
C20 C21 H21A 109.5
C20 C21 H21B 109.5
H21A C21 H21B 109.5
C20 C21 H21C 109.5
H21A C21 H21C 109.5
H21B C21 H21C 109.5
C20 C22 H22A 109.5
C20 C22 H22B 109.5
H22A C22 H22B 109.5
C20 C22 H22C 109.5
H22A C22 H22C 109.5
H22B C22 H22C 109.5
C20 C23 H23A 109.5
C20 C23 H23B 109.5
H23A C23 H23B 109.5
C20 C23 H23C 109.5
H23A C23 H23C 109.5
H23B C23 H23C 109.5
C1S O1S C4S 105.3(4)
O1S C1S C2S 107.7(3)
O1S C1S H1SA 110.2
C2S C1S H1SA 110.2
O1S C1S H1SB 110.2
C2S C1S H1SB 110.2
H1SA C1S H1SB 108.5
C1S C2S C3S 104.2(4)
C1S C2S H2SA 110.9
C3S C2S H2SA 110.9
C1S C2S H2SB 110.9
C3S C2S H2SB 110.9
H2SA C2S H2SB 108.9
C4S C3S C2S 102.1(4)
C4S C3S H3SA 111.4
C2S C3S H3SA 111.4
C4S C3S H3SB 111.4
C2S C3S H3SB 111.4
H3SA C3S H3SB 109.2
O1S C4S C3S 103.9(4)
O1S C4S H4SA 111.0
C3S C4S H4SA 111.0
O1S C4S H4SB 111.0
C3S C4S H4SB 111.0
H4SA C4S H4SB 109.0
C8S O2S C5S 107.3(3)
O2S C5S C6S 107.5(3)
O2S C5S H5SA 110.2
C6S C5S H5SA 110.2
O2S C5S H5SB 110.2
C6S C5S H5SB 110.2
H5SA C5S H5SB 108.5
C5S C6S C7S 104.9(3)
C5S C6S H6SA 110.8
C7S C6S H6SA 110.8
C5S C6S H6SB 110.8
C7S C6S H6SB 110.8
H6SA C6S H6SB 108.8
C8S C7S C6S 102.2(3)
C8S C7S H7SA 111.3
C6S C7S H7SA 111.3
C8S C7S H7SB 111.3
C6S C7S H7SB 111.3
H7SA C7S H7SB 109.2
O2S C8S C7S 105.4(3)
O2S C8S H8SA 110.7
C7S C8S H8SA 110.7
O2S C8S H8SB 110.7
C7S C8S H8SB 110.7
H8SA C8S H8SB 108.8

loop_
_geom_bond_atom_site_label_1
_geom_bond_atom_site_label_2
_geom_bond_distance
Br1 Ni1 2.4319(5)
Br2 Ni1 2.3948(5)
Ni1 N1 1.995(2)
Ni1 N2 2.141(2)
N1 C9 1.341(4)
N1 C13 1.355(4)
N2 C8 1.497(4)
N2 C7 1.520(4)
N2 C16 1.553(4)
N3 C14 1.473(4)
N3 C15 1.482(4)
N3 C20 1.505(4)
C1 C6 1.388(4)
C1 C2 1.392(4)
C1 H1 0.9500
C2 C3 1.390(4)
C2 C15 1.512(4)
C3 C4 1.388(4)
C3 H3 0.9500
C4 C5 1.384(4)
C4 H4 0.9500
C5 C6 1.393(4)
C5 H5 0.9500
C6 C7 1.502(4)
C7 H7A 0.9900
C7 H7B 0.9900
C8 C9 1.506(4)
C8 H8A 0.9900
C8 H8B 0.9900
C9 C10 1.385(4)
C10 C11 1.377(4)
C10 H10 0.9500
C11 C12 1.387(4)
C11 H11 0.9500
C12 C13 1.374(4)
C12 H12 0.9500
C13 C14 1.504(4)
C14 H14A 0.9900
C14 H14B 0.9900
C15 H15A 0.9900
C15 H15B 0.9900
C16 C19 1.518(4)
C16 C18 1.529(4)
C16 C17 1.531(4)
C17 H17A 0.9800
C17 H17B 0.9800
C17 H17C 0.9800
C18 H18A 0.9800
C18 H18B 0.9800
C18 H18C 0.9800
C19 H19A 0.9800
C19 H19B 0.9800
C19 H19C 0.9800
C20 C21 1.521(4)
C20 C23 1.522(4)
C20 C22 1.533(4)
C21 H21A 0.9800
C21 H21B 0.9800
C21 H21C 0.9800
C22 H22A 0.9800
C22 H22B 0.9800
C22 H22C 0.9800
C23 H23A 0.9800
C23 H23B 0.9800
C23 H23C 0.9800
O1S C1S 1.408(5)
O1S C4S 1.425(6)
C1S C2S 1.506(6)
C1S H1SA 0.9900
C1S H1SB 0.9900
C2S C3S 1.507(6)
C2S H2SA 0.9900
C2S H2SB 0.9900
C3S C4S 1.503(7)
C3S H3SA 0.9900
C3S H3SB 0.9900
C4S H4SA 0.9900
C4S H4SB 0.9900
O2S C8S 1.428(4)
O2S C5S 1.430(4)
C5S C6S 1.509(5)
C5S H5SA 0.9900
C5S H5SB 0.9900
C6S C7S 1.512(5)
C6S H6SA 0.9900
C6S H6SB 0.9900
C7S C8S 1.506(5)
C7S H7SA 0.9900
C7S H7SB 0.9900
C8S H8SA 0.9900
C8S H8SB 0.9900

loop_
_geom_hbond_atom_site_label_D
_geom_hbond_atom_site_label_H
_geom_hbond_atom_site_label_A
_geom_hbond_distance_DH
_geom_hbond_distance_HA
_geom_hbond_distance_DA
_geom_hbond_angle_DHA
C18 H18C Br2 0.98 2.73 3.651(3) 156.7
C19 H19A Br1 0.98 2.86 3.474(3) 121.2

loop_
_geom_torsion_atom_site_label_1
_geom_torsion_atom_site_label_2
_geom_torsion_atom_site_label_3
_geom_torsion_atom_site_label_4
_geom_torsion
C6 C1 C2 C3 -10.1(4)
C6 C1 C2 C15 164.8(3)
C1 C2 C3 C4 2.6(4)
C15 C2 C3 C4 -172.1(3)
C2 C3 C4 C5 4.8(5)
C3 C4 C5 C6 -4.7(5)
C2 C1 C6 C5 10.2(4)
C2 C1 C6 C7 -162.1(3)
C4 C5 C6 C1 -2.6(4)
C4 C5 C6 C7 169.4(3)
C1 C6 C7 N2 69.6(3)
C5 C6 C7 N2 -102.4(3)
C8 N2 C7 C6 56.6(3)
C16 N2 C7 C6 175.2(2)
Ni1 N2 C7 C6 -54.3(3)
C7 N2 C8 C9 -86.5(3)
C16 N2 C8 C9 154.1(2)
Ni1 N2 C8 C9 27.0(3)
C13 N1 C9 C10 -3.0(4)
Ni1 N1 C9 C10 178.7(2)
C13 N1 C9 C8 178.4(3)
Ni1 N1 C9 C8 0.1(3)
N2 C8 C9 N1 -20.3(4)
N2 C8 C9 C10 161.1(3)
N1 C9 C10 C11 0.7(4)
C8 C9 C10 C11 179.2(3)
C9 C10 C11 C12 1.2(4)
C10 C11 C12 C13 -0.7(5)
C9 N1 C13 C12 3.5(4)
Ni1 N1 C13 C12 -178.5(2)
C9 N1 C13 C14 -177.5(3)
Ni1 N1 C13 C14 0.5(4)
C11 C12 C13 N1 -1.6(4)
C11 C12 C13 C14 179.4(3)
C15 N3 C14 C13 61.1(3)
C20 N3 C14 C13 -172.1(2)
N1 C13 C14 N3 54.2(4)
C12 C13 C14 N3 -126.8(3)
C14 N3 C15 C2 -84.7(3)
C20 N3 C15 C2 149.0(2)
C3 C2 C15 N3 136.5(3)
C1 C2 C15 N3 -38.2(4)
C8 N2 C16 C19 -77.1(3)
C7 N2 C16 C19 163.5(2)
Ni1 N2 C16 C19 40.1(3)
C8 N2 C16 C18 163.8(2)
C7 N2 C16 C18 44.5(3)
Ni1 N2 C16 C18 -79.0(3)
C8 N2 C16 C17 44.2(3)
C7 N2 C16 C17 -75.2(3)
Ni1 N2 C16 C17 161.28(19)
C14 N3 C20 C21 60.2(3)
C15 N3 C20 C21 -174.6(2)
C14 N3 C20 C23 176.8(2)
C15 N3 C20 C23 -58.0(3)
C14 N3 C20 C22 -61.0(3)
C15 N3 C20 C22 64.2(3)
C4S O1S C1S C2S 27.8(5)
O1S C1S C2S C3S -3.4(5)
C1S C2S C3S C4S -20.6(5)
C1S O1S C4S C3S -41.3(4)
C2S C3S C4S O1S 37.8(5)
C8S O2S C5S C6S -17.2(4)
O2S C5S C6S C7S -5.3(4)
C5S C6S C7S C8S 24.2(4)
C5S O2S C8S C7S 33.2(4)
C6S C7S C8S O2S -35.3(4)
